data_7108452
loop_
_publ_author_name
'Song Yi'
'Valentina Brega'
'Burjor Captain'
'Angel E. Kaifer'

_publ_section_title
;
 Sulfate-templated self-assembly of new M4L6 tetrahedral metal organic
 cages
;
_journal_name_full Chem.Commun.
_journal_page_first 10295
_journal_paper_doi 10.1039/c2cc35095e
_journal_volume 48
_journal_year 2012
_chemical_formula_sum 'C162 H144 Fe4 N36 O22 S4'
_chemical_formula_weight 3298.77
_chemical_name_systematic
;
?
;
_space_group_IT_number 197
_symmetry_cell_setting cubic
_symmetry_space_group_name_Hall 'I 2 2 3'
_symmetry_space_group_name_H-M 'I 2 3'
_atom_sites_solution_hydrogens geom
_atom_sites_solution_primary direct
_atom_sites_solution_secondary difmap
_audit_creation_method SHELXL-97
_cell_angle_alpha 90.00
_cell_angle_beta 90.00
_cell_angle_gamma 90.00
_cell_formula_units_Z 2
_cell_length_a 22.1233(8)
_cell_length_b 22.1233(8)
_cell_length_c 22.1233(8)
_cell_measurement_reflns_used 9921
_cell_measurement_temperature 100
_cell_measurement_theta_max 23.37
_cell_measurement_theta_min 2.25
_cell_volume 10828.0(7)
_computing_cell_refinement 'SAINT+ V7.46A (Bruker, 2007)'
_computing_data_collection 'APEX2 v2.2-0 (Bruker, 2007)'
_computing_data_reduction 'SAINT+ V7.46A (Bruker, 2007)'
_computing_molecular_graphics 'XSHELL v4.02 (Bruker, 2000)'
_computing_publication_material 'XCIF v6.12 (Bruker, 2001)'
_computing_structure_refinement 'SHELXL-97 (Sheldrick, 2008)'
_computing_structure_solution 'SHELXS-97 (Sheldrick, 2008)'
_diffrn_ambient_temperature 100
_diffrn_measured_fraction_theta_full 0.999
_diffrn_measured_fraction_theta_max 0.999
_diffrn_measurement_device_type 'Bruker SMART APEX2 CCD diffractometer'
_diffrn_measurement_method 'omega scans'
_diffrn_radiation_monochromator graphite
_diffrn_radiation_source 'fine-focus sealed tube'
_diffrn_radiation_type MoK\a
_diffrn_radiation_wavelength 0.71073
_diffrn_reflns_av_R_equivalents 0.0402
_diffrn_reflns_av_sigmaI/netI 0.0177
_diffrn_reflns_limit_h_max 26
_diffrn_reflns_limit_h_min -26
_diffrn_reflns_limit_k_max 26
_diffrn_reflns_limit_k_min -26
_diffrn_reflns_limit_l_max 26
_diffrn_reflns_limit_l_min -26
_diffrn_reflns_number 44282
_diffrn_reflns_theta_full 25.00
_diffrn_reflns_theta_max 25.00
_diffrn_reflns_theta_min 1.84
_exptl_absorpt_coefficient_mu 0.359
_exptl_absorpt_correction_T_max 0.7457
_exptl_absorpt_correction_T_min 0.6689
_exptl_absorpt_correction_type multi-scan
_exptl_absorpt_process_details '(SADABS 2007/4 Bruker)'
_exptl_crystal_colour red
_exptl_crystal_density_diffrn 1.012
_exptl_crystal_density_method 'not measured'
_exptl_crystal_description Block
_exptl_crystal_F_000 3424
_exptl_crystal_size_max 0.42
_exptl_crystal_size_mid 0.36
_exptl_crystal_size_min 0.20
_platon_squeeze_details
;During the final stages of refinement the packing of the molecules of
cage 3, generates large cavities that are filled with disordered molecules
from the solvent of crystallization. No reasonable disorder model could be
obtained for these molecules despite many attempts. They were therefore
accounted for by the SQUEEZE/PLATON program. The program calculated a total
solvent-accessible volume per unit cell of 2619.5 3, or 24.2% of the total
unit cell volume, corresponding to 878 e-/cell. The contribution of these
diffusely scattering species was removed from the structure factor calculations.
The tabulated F(000), MW and density reflect the known unit cell contents only.
It is not possible to estimate with any confidence (water, dioxane) what was
removed by the SQUEEZE process.
;
_refine_diff_density_max 0.506
_refine_diff_density_min -0.563
_refine_diff_density_rms 0.107
_refine_ls_abs_structure_details 'Flack H D (1983), Acta Cryst. A39, 876-881'
_refine_ls_abs_structure_Flack 0.23(4)
_refine_ls_extinction_method none
_refine_ls_goodness_of_fit_ref 1.109
_refine_ls_hydrogen_treatment constr
_refine_ls_matrix_type full
_refine_ls_number_parameters 182
_refine_ls_number_reflns 3202
_refine_ls_number_restraints 9
_refine_ls_restrained_S_all 1.117
_refine_ls_R_factor_all 0.0802
_refine_ls_R_factor_gt 0.0778
_refine_ls_shift/su_max 0.001
_refine_ls_shift/su_mean 0.000
_refine_ls_structure_factor_coef Fsqd
_refine_ls_weighting_details 'calc w=1/[\s^2^(Fo^2^)+(0.1719P)^2^+4.4057P] where P=(Fo^2^+2Fc^2^)/3'
_refine_ls_weighting_scheme calc
_refine_ls_wR_factor_gt 0.2187
_refine_ls_wR_factor_ref 0.2216
_reflns_number_gt 2985
_reflns_number_total 3202
_reflns_threshold_expression >2sigma(I)
_cod_data_source_file c2cc35095e.txt
_cod_data_source_block squeeze_Fe4_Td_Cage(Rev)
_cod_original_sg_symbol_H-M I23
_cod_database_code 7108452

loop_
_symmetry_equiv_pos_as_xyz
'x, y, z'
'-x, -y, z'
'-x, y, -z'
'x, -y, -z'
'z, x, y'
'z, -x, -y'
'-z, -x, y'
'-z, x, -y'
'y, z, x'
'-y, z, -x'
'y, -z, -x'
'-y, -z, x'
'x+1/2, y+1/2, z+1/2'
'-x+1/2, -y+1/2, z+1/2'
'-x+1/2, y+1/2, -z+1/2'
'x+1/2, -y+1/2, -z+1/2'
'z+1/2, x+1/2, y+1/2'
'z+1/2, -x+1/2, -y+1/2'
'-z+1/2, -x+1/2, y+1/2'
'-z+1/2, x+1/2, -y+1/2'
'y+1/2, z+1/2, x+1/2'
'-y+1/2, z+1/2, -x+1/2'
'y+1/2, -z+1/2, -x+1/2'
'-y+1/2, -z+1/2, x+1/2'

loop_
_atom_site_label
_atom_site_type_symbol
_atom_site_fract_x
_atom_site_fract_y
_atom_site_fract_z
_atom_site_U_iso_or_equiv
_atom_site_adp_type
_atom_site_occupancy
_atom_site_symmetry_multiplicity
_atom_site_calc_flag
_atom_site_refinement_flags
Fe1 Fe 0.75744(2) 0.75744(2) 0.75744(2) 0.0427(3) Uani 1 3 d S
O1 O 1.0000 1.0000 0.7401(3) 0.0755(15) Uani 1 2 d S
N1 N 0.74720(18) 0.66980(16) 0.77259(16) 0.0516(9) Uani 1 1 d .
N2 N 0.84235(16) 0.73539(16) 0.77374(16) 0.0440(8) Uani 1 1 d .
N3 N 1.0234(2) 0.9542(2) 0.8269(2) 0.0612(11) Uani 1 1 d .
H3 H 1.0277 0.9577 0.8653 0.073 Uiso 1 1 calc R
C1 C 0.7997(2) 0.6402(2) 0.7827(2) 0.0539(11) Uani 1 1 d .
C2 C 0.8018(3) 0.5783(2) 0.7938(3) 0.0631(14) Uani 1 1 d .
H2 H 0.8384 0.5585 0.8000 0.076 Uiso 1 1 calc R
C3 C 0.7476(3) 0.5474(2) 0.7954(3) 0.0742(16) Uani 1 1 d .
H3A H 0.7472 0.5060 0.8028 0.089 Uiso 1 1 calc R
C4 C 0.6948(3) 0.5772(3) 0.7860(3) 0.0701(15) Uani 1 1 d .
H4 H 0.6583 0.5563 0.7879 0.084 Uiso 1 1 calc R
C5 C 0.6950(2) 0.6383(2) 0.7738(2) 0.0595(13) Uani 1 1 d .
H5 H 0.6587 0.6581 0.7663 0.071 Uiso 1 1 calc R
C6 C 0.8518(2) 0.6786(2) 0.7819(2) 0.0530(11) Uani 1 1 d .
H6 H 0.8906 0.6632 0.7871 0.064 Uiso 1 1 calc R
C7 C 0.89386(18) 0.77544(19) 0.7771(2) 0.0428(9) Uani 1 1 d .
C8 C 0.91731(19) 0.78936(19) 0.83342(19) 0.0451(10) Uani 1 1 d .
H8 H 0.9001 0.7723 0.8678 0.054 Uiso 1 1 calc R
C9 C 0.9651(2) 0.8276(2) 0.8394(2) 0.0467(10) Uani 1 1 d .
H9 H 0.9806 0.8361 0.8775 0.056 Uiso 1 1 calc R
C10 C 0.9910(2) 0.8543(2) 0.7878(2) 0.0528(11) Uani 1 1 d .
C11 C 0.9685(2) 0.8396(2) 0.7324(2) 0.0573(12) Uani 1 1 d .
H11 H 0.9863 0.8561 0.6981 0.069 Uiso 1 1 calc R
C12 C 0.9190(2) 0.7999(2) 0.7256(2) 0.0498(10) Uani 1 1 d .
H12 H 0.9037 0.7906 0.6876 0.060 Uiso 1 1 calc R
C13 C 1.0419(2) 0.8978(2) 0.7961(3) 0.0578(12) Uani 1 1 d .
H13A H 1.0734 0.8784 0.8196 0.069 Uiso 1 1 calc R
H13B H 1.0587 0.9078 0.7569 0.069 Uiso 1 1 calc R
C14 C 1.0000 1.0000 0.7945(3) 0.0509(15) Uani 1 2 d S
S1 S 0.0000 1.0000 1.0000 0.0580(10) Uani 1 12 d S
O2 O 0.03846(18) 0.96154(18) 0.96154(18) 0.0713(18) Uani 1 3 d S
S2 S 0.1001(8) 0.8317(10) 0.5670(9) 0.254(10) Uiso 0.25 1 d PD
O3 O 0.0723(9) 0.8765(9) 0.5192(9) 0.100 Uiso 0.25 1 d PD
O4 O 0.0756(10) 0.7706(9) 0.5470(10) 0.111(7) Uiso 0.25 1 d PD
O5 O 0.0828(9) 0.8425(9) 0.6306(8) 0.092(5) Uiso 0.25 1 d PD
O6 O 0.1658(5) 0.8437(5) 0.5574(6) 0.048(3) Uiso 0.25 1 d PD

loop_
_atom_site_aniso_label
_atom_site_aniso_U_11
_atom_site_aniso_U_22
_atom_site_aniso_U_33
_atom_site_aniso_U_23
_atom_site_aniso_U_13
_atom_site_aniso_U_12
Fe1 0.0427(3) 0.0427(3) 0.0427(3) -0.0092(2) -0.0092(2) -0.0092(2)
O1 0.069(3) 0.079(3) 0.078(4) 0.000 0.000 -0.005(3)
N1 0.059(2) 0.0479(19) 0.0484(19) -0.0119(14) -0.0110(18) -0.0169(17)
N2 0.0438(17) 0.0437(19) 0.0445(17) -0.0136(15) -0.0053(14) -0.0041(14)
N3 0.063(3) 0.055(2) 0.065(3) 0.0003(19) 0.000(2) -0.0176(19)
C1 0.058(3) 0.041(2) 0.063(3) -0.017(2) 0.001(2) -0.0001(19)
C2 0.061(3) 0.040(2) 0.088(4) -0.014(2) -0.007(3) -0.005(2)
C3 0.092(4) 0.040(2) 0.091(4) -0.014(2) -0.006(4) -0.017(3)
C4 0.069(3) 0.064(3) 0.076(4) -0.005(3) -0.011(3) -0.030(3)
C5 0.058(3) 0.057(3) 0.064(3) -0.011(2) -0.009(2) -0.020(2)
C6 0.043(2) 0.045(2) 0.071(3) -0.012(2) -0.001(2) 0.0029(18)
C7 0.0348(18) 0.043(2) 0.051(2) -0.0077(17) 0.0015(17) -0.0037(16)
C8 0.045(2) 0.048(2) 0.042(2) -0.0035(18) 0.0007(17) -0.0085(18)
C9 0.046(2) 0.048(2) 0.046(2) -0.0044(18) -0.0057(18) -0.0022(18)
C10 0.045(2) 0.053(2) 0.060(3) -0.011(2) 0.002(2) 0.003(2)
C11 0.055(3) 0.052(2) 0.065(3) 0.000(2) 0.014(2) -0.001(2)
C12 0.047(2) 0.056(3) 0.046(2) -0.0038(19) -0.0005(18) 0.0001(19)
C13 0.040(2) 0.057(3) 0.076(3) 0.002(2) 0.005(2) -0.008(2)
C14 0.041(3) 0.064(4) 0.047(4) 0.000 0.000 -0.020(3)
S1 0.0580(10) 0.0580(10) 0.0580(10) 0.000 0.000 0.000
O2 0.0713(18) 0.0713(18) 0.0713(18) -0.0054(19) 0.0054(19) 0.0054(19)

loop_
_atom_type_symbol
_atom_type_description
_atom_type_scat_dispersion_real
_atom_type_scat_dispersion_imag
_atom_type_scat_source
C C 0.0033 0.0016 'International Tables Vol C Tables 4.2.6.8 and 6.1.1.4'
H H 0.0000 0.0000 'International Tables Vol C Tables 4.2.6.8 and 6.1.1.4'
N N 0.0061 0.0033 'International Tables Vol C Tables 4.2.6.8 and 6.1.1.4'
O O 0.0106 0.0060 'International Tables Vol C Tables 4.2.6.8 and 6.1.1.4'
S S 0.1246 0.1234 'International Tables Vol C Tables 4.2.6.8 and 6.1.1.4'
Fe Fe 0.3463 0.8444 'International Tables Vol C Tables 4.2.6.8 and 6.1.1.4'

loop_
_geom_angle_atom_site_label_1
_geom_angle_atom_site_label_2
_geom_angle_atom_site_label_3
_geom_angle
_geom_angle_site_symmetry_1
_geom_angle_site_symmetry_3
N2 Fe1 N2 96.11(13) 9 5
N2 Fe1 N2 96.11(13) 9 .
N2 Fe1 N2 96.11(13) 5 .
N2 Fe1 N1 89.40(15) 9 .
N2 Fe1 N1 173.86(16) 5 .
N2 Fe1 N1 80.56(16) . .
N2 Fe1 N1 173.86(16) 9 5
N2 Fe1 N1 80.56(16) 5 5
N2 Fe1 N1 89.40(15) . 5
N1 Fe1 N1 94.19(14) . 5
N2 Fe1 N1 80.56(16) 9 9
N2 Fe1 N1 89.40(15) 5 9
N2 Fe1 N1 173.86(16) . 9
N1 Fe1 N1 94.19(14) . 9
N1 Fe1 N1 94.19(14) 5 9
C5 N1 C1 118.8(4) . .
C5 N1 Fe1 127.4(4) . .
C1 N1 Fe1 113.9(3) . .
C6 N2 C7 117.6(4) . .
C6 N2 Fe1 115.0(3) . .
C7 N2 Fe1 127.5(3) . .
C14 N3 C13 119.8(5) . .
N1 C1 C2 122.4(5) . .
N1 C1 C6 113.7(4) . .
C2 C1 C6 123.9(5) . .
C3 C2 C1 117.5(5) . .
C4 C3 C2 120.2(5) . .
C3 C4 C5 120.2(5) . .
N1 C5 C4 120.9(5) . .
N2 C6 C1 116.8(4) . .
C12 C7 C8 120.4(4) . .
C12 C7 N2 121.1(4) . .
C8 C7 N2 118.5(4) . .
C9 C8 C7 121.1(4) . .
C8 C9 C10 119.9(4) . .
C11 C10 C9 118.8(4) . .
C11 C10 C13 122.7(5) . .
C9 C10 C13 118.5(4) . .
C10 C11 C12 121.9(5) . .
C7 C12 C11 118.0(4) . .
N3 C13 C10 113.1(4) . .
O1 C14 N3 122.2(3) . 2_775
O1 C14 N3 122.2(3) . .
N3 C14 N3 115.6(6) 2_775 .
O2 S1 O2 109.5 4_577 3_557
O2 S1 O2 109.471(1) 4_577 2_575
O2 S1 O2 109.471(1) 3_557 2_575
O2 S1 O2 109.471(4) 4_577 .
O2 S1 O2 109.5 3_557 .
O2 S1 O2 109.471(1) 2_575 .
O5 S2 O6 111.1(16) . .
O5 S2 O4 109.0(16) . .
O6 S2 O4 117.6(17) . .
O5 S2 O3 115.9(16) . .
O6 S2 O3 100.0(14) . .
O4 S2 O3 103.0(15) . .

loop_
_geom_bond_atom_site_label_1
_geom_bond_atom_site_label_2
_geom_bond_distance
_geom_bond_site_symmetry_2
Fe1 N2 1.974(4) 9
Fe1 N2 1.974(4) 5
Fe1 N2 1.974(4) .
Fe1 N1 1.981(4) .
Fe1 N1 1.981(4) 5
Fe1 N1 1.981(4) 9
O1 C14 1.203(9) .
N1 C5 1.349(6) .
N1 C1 1.352(6) .
N2 C6 1.287(7) .
N2 C7 1.445(5) .
N3 C14 1.344(6) .
N3 C13 1.479(7) .
C1 C2 1.391(7) .
C1 C6 1.433(7) .
C2 C3 1.382(8) .
C3 C4 1.357(9) .
C4 C5 1.379(8) .
C7 C12 1.378(6) .
C7 C8 1.385(6) .
C8 C9 1.361(6) .
C9 C10 1.407(7) .
C10 C11 1.361(7) .
C10 C13 1.493(7) .
C11 C12 1.412(7) .
C14 N3 1.344(6) 2_775
S1 O2 1.474(7) 4_577
S1 O2 1.474(7) 3_557
S1 O2 1.474(7) 2_575
S1 O2 1.474(7) .
S2 O5 1.478(17) .
S2 O6 1.492(17) .
S2 O4 1.523(17) .
S2 O3 1.574(17) .

loop_
_platon_squeeze_void_nr
_platon_squeeze_void_average_x
_platon_squeeze_void_average_y
_platon_squeeze_void_average_z
_platon_squeeze_void_volume
_platon_squeeze_void_count_electrons
_platon_squeeze_void_content
1 0.000 0.000 0.500 440 149 ' '
2 0.000 0.500 0.500 437 146 ' '
3 0.000 0.500 0.000 437 146 ' '
4 0.500 0.000 0.500 437 146 ' '
5 0.500 0.500 1.000 437 146 ' '
6 0.500 0.000 1.000 433 144 ' '
